data_7246388
loop_
_publ_author_name
'Kuroiwa, Tatsuru'
'Asai, Daisuke'
'Hashimoto, Shingo'
'Tahara, Kazukuni'

_publ_section_title
;
 Linear &#x3c0;-conjugated polycyclic compounds consisting of four-,
 five-, and six-membered rings:
 benzo[1'',2'':3,4;4'',5'':3',4']bis(cyclobuta[1,2-<i>c</i>]thiophene).
;
_journal_issue 7
_journal_name_full 'RSC advances'
_journal_page_first 4578
_journal_page_last 4583
_journal_paper_doi 10.1039/d3ra00144j
_journal_volume 13
_journal_year 2023
_chemical_formula_moiety 'C18 H14 S2'
_chemical_formula_sum 'C18 H14 S2'
_chemical_formula_weight 294.43
_space_group_crystal_system monoclinic
_space_group_IT_number 14
_space_group_name_Hall '-P 2ybc'
_space_group_name_H-M_alt 'P 1 21/c 1'
_atom_sites_solution_hydrogens geom
_atom_sites_solution_primary direct
_atom_sites_solution_secondary difmap
_audit_update_record
;
2022-12-01 deposited with the CCDC.	2023-01-27 downloaded from the CCDC.
;
_cell_angle_alpha 90.0000
_cell_angle_beta 98.902(4)
_cell_angle_gamma 90.0000
_cell_formula_units_Z 2
_cell_length_a 5.9039(2)
_cell_length_b 16.2762(6)
_cell_length_c 7.6534(3)
_cell_measurement_reflns_used 7631
_cell_measurement_temperature 173
_cell_measurement_theta_max 30.31
_cell_measurement_theta_min 2.52
_cell_volume 726.58(5)
_computing_cell_refinement 'CrysAlisPro 1.171.39.46 (Rigaku OD, 2018)'
_computing_data_collection 'CrysAlisPro 1.171.39.46 (Rigaku OD, 2018)'
_computing_data_reduction 'CrysAlisPro 1.171.39.46 (Rigaku OD, 2018)'
_computing_molecular_graphics 'CrystalStructure 4.3'
_computing_publication_material 'CrystalStructure 4.3 (Rigaku, 2019)'
_computing_structure_refinement 'SHELXL Version 2014/7 (Sheldrick, 2008)'
_computing_structure_solution 'SIR2014 (Burla, et al., 2014)'
_diffrn_ambient_temperature 173
_diffrn_detector_area_resol_mean 14.629
_diffrn_measured_fraction_theta_full 0.995
_diffrn_measured_fraction_theta_max 0.901
_diffrn_measurement_device_type 'Rigaku Mercury70'
_diffrn_measurement_method \w
_diffrn_radiation_type 'Mo K\a'
_diffrn_radiation_wavelength 0.71073
_diffrn_reflns_av_R_equivalents 0.0143
_diffrn_reflns_av_unetI/netI 0.0098
_diffrn_reflns_Laue_measured_fraction_full 0.995
_diffrn_reflns_Laue_measured_fraction_max 0.901
_diffrn_reflns_limit_h_max 8
_diffrn_reflns_limit_h_min -8
_diffrn_reflns_limit_k_max 22
_diffrn_reflns_limit_k_min -22
_diffrn_reflns_limit_l_max 10
_diffrn_reflns_limit_l_min -10
_diffrn_reflns_number 8877
_diffrn_reflns_point_group_measured_fraction_full 0.995
_diffrn_reflns_point_group_measured_fraction_max 0.901
_diffrn_reflns_theta_full 25.242
_diffrn_reflns_theta_max 30.267
_diffrn_reflns_theta_min 2.971
_diffrn_standards_number 0
_exptl_absorpt_coefficient_mu 0.352
_exptl_absorpt_correction_T_max 0.965
_exptl_absorpt_correction_T_min 0.833
_exptl_absorpt_correction_type multi-scan
_exptl_absorpt_process_details
;
CrysAlisPro 1.171.39.46 (Rigaku Oxford Diffraction, 2018)
Empirical absorption correction using spherical harmonics,
 implemented in SCALE3 ABSPACK scaling algorithm.
;
_exptl_crystal_colour yellow
_exptl_crystal_density_diffrn 1.346
_exptl_crystal_density_method 'not measured'
_exptl_crystal_description block
_exptl_crystal_F_000 308.00
_exptl_crystal_size_max 0.100
_exptl_crystal_size_mid 0.100
_exptl_crystal_size_min 0.100
_refine_diff_density_max 0.35
_refine_diff_density_min -0.30
_refine_ls_extinction_method none
_refine_ls_goodness_of_fit_ref 1.089
_refine_ls_hydrogen_treatment constr
_refine_ls_number_parameters 93
_refine_ls_number_reflns 1965
_refine_ls_number_restraints 0
_refine_ls_R_factor_all 0.0343
_refine_ls_R_factor_gt 0.0311
_refine_ls_shift/su_max 0.000
_refine_ls_structure_factor_coef Fsqd
_refine_ls_weighting_details 'w = 1/[\s^2^(Fo^2^)+(0.0563P)^2^+0.2293P] where P=(Fo^2^+2Fc^2^)/3'
_refine_ls_weighting_scheme calc
_refine_ls_wR_factor_gt 0.0930
_refine_ls_wR_factor_ref 0.0972
_reflns_Friedel_coverage 0.000
_reflns_number_gt 1847
_reflns_number_total 1965
_reflns_threshold_expression F^2^>2.0\s(F^2^)
_cod_data_source_file d3ra00144j2.cif
_cod_data_source_block xcalibur_CCDC1
_cod_database_code 7246388

loop_
_space_group_symop_id
_space_group_symop_operation_xyz
1 +X,+Y,+Z
2 -X,1/2+Y,1/2-Z
3 -X,-Y,-Z
4 +X,-1/2-Y,-1/2+Z

loop_
_atom_site_label
_atom_site_type_symbol
_atom_site_fract_x
_atom_site_fract_y
_atom_site_fract_z
_atom_site_U_iso_or_equiv
_atom_site_adp_type
_atom_site_occupancy
_atom_site_site_symmetry_order
_atom_site_calc_flag
_atom_site_refinement_flags_posn
_atom_site_refinement_flags_adp
_atom_site_refinement_flags_occupancy
_atom_site_disorder_assembly
_atom_site_disorder_group
S1 S -0.07443(5) 0.20639(2) 0.69660(4) 0.02764(12) Uani 1 1 d . . . . .
C1 C 0.34196(19) -0.06859(7) 0.93158(15) 0.0227(2) Uani 1 1 d . . . . .
H1 H 0.2416 -0.1122 0.8885 0.027 Uiso 1 1 calc R U . . .
C2 C 0.29353(18) 0.01406(7) 0.89981(14) 0.0217(2) Uani 1 1 d . . . . .
C3 C 0.44407(19) 0.07968(6) 0.96550(14) 0.0217(2) Uani 1 1 d . . . . .
C4 C 0.1993(2) 0.21733(7) 0.82770(16) 0.0253(2) Uani 1 1 d . . . . .
C5 C 0.27523(19) 0.14120(7) 0.87565(15) 0.0230(2) Uani 1 1 d . . . . .
C6 C 0.12390(19) 0.07491(7) 0.80887(14) 0.0227(2) Uani 1 1 d . . . . .
C7 C -0.07355(18) 0.09782(8) 0.70645(14) 0.0242(2) Uani 1 1 d . . . . .
C8 C 0.3054(2) 0.30029(7) 0.86389(19) 0.0328(3) Uani 1 1 d . . . . .
H8A H 0.2182 0.3314 0.9408 0.039 Uiso 1 1 calc R U . . .
H8B H 0.3032 0.3299 0.7521 0.039 Uiso 1 1 calc R U . . .
H8C H 0.4642 0.2940 0.9225 0.039 Uiso 1 1 calc R U . . .
C9 C -0.2670(2) 0.04869(8) 0.60938(17) 0.0306(3) Uani 1 1 d . . . . .
H9A H -0.2646 0.0525 0.4819 0.037 Uiso 1 1 calc R U . . .
H9B H -0.4128 0.0702 0.6361 0.037 Uiso 1 1 calc R U . . .
H9C H -0.2504 -0.0089 0.6465 0.037 Uiso 1 1 calc R U . . .

loop_
_atom_site_aniso_label
_atom_site_aniso_U_11
_atom_site_aniso_U_22
_atom_site_aniso_U_33
_atom_site_aniso_U_23
_atom_site_aniso_U_13
_atom_site_aniso_U_12
S1 0.02767(18) 0.02396(17) 0.02940(18) 0.00200(10) -0.00155(12) 0.00322(10)
C1 0.0224(5) 0.0201(5) 0.0246(5) -0.0020(4) 0.0008(4) -0.0034(4)
C2 0.0210(5) 0.0209(5) 0.0222(5) -0.0012(4) 0.0005(4) -0.0020(4)
C3 0.0232(5) 0.0184(5) 0.0227(5) -0.0011(4) 0.0013(4) -0.0013(4)
C4 0.0275(5) 0.0217(5) 0.0258(5) 0.0003(4) 0.0014(4) -0.0008(4)
C5 0.0231(5) 0.0217(5) 0.0233(5) -0.0006(4) 0.0006(4) -0.0014(4)
C6 0.0233(5) 0.0207(5) 0.0233(5) -0.0013(4) 0.0009(4) -0.0008(4)
C7 0.0233(5) 0.0241(5) 0.0241(5) -0.0009(4) 0.0006(4) 0.0000(4)
C8 0.0387(7) 0.0210(5) 0.0376(7) 0.0019(4) 0.0029(5) -0.0045(5)
C9 0.0258(5) 0.0308(6) 0.0323(6) -0.0034(5) -0.0042(5) -0.0014(4)

loop_
_atom_type_symbol
_atom_type_description
_atom_type_scat_dispersion_real
_atom_type_scat_dispersion_imag
_atom_type_scat_source
C C 0.0033 0.0016
;
International Tables for Crystallography
(Vol. C, Tables 4.2.6.8 and 6.1.1.4)
;
H H 0.0000 0.0000
;
International Tables for Crystallography
(Vol. C, Table 6.1.1.4)
;
S S 0.1246 0.1234
;
International Tables for Crystallography
(Vol. C, Tables 4.2.6.8 and 6.1.1.4)
;

loop_
_geom_angle_atom_site_label_1
_geom_angle_atom_site_label_2
_geom_angle_atom_site_label_3
_geom_angle
_geom_angle_site_symmetry_1
_geom_angle_site_symmetry_3
_geom_angle_publ_flag
C7 S1 C4 94.58(5) . . ?
C2 C1 C3 111.63(9) . 3_657 ?
C2 C1 H1 124.2 . . ?
C3 C1 H1 124.2 3_657 . ?
C1 C2 C3 124.19(10) . . ?
C1 C2 C6 145.57(10) . . ?
C3 C2 C6 90.23(9) . . ?
C1 C3 C2 124.18(10) 3_657 . ?
C1 C3 C5 145.54(10) 3_657 . ?
C2 C3 C5 90.26(8) . . ?
C5 C4 C8 131.83(11) . . ?
C5 C4 S1 107.26(8) . . ?
C8 C4 S1 120.91(9) . . ?
C4 C5 C6 115.41(10) . . ?
C4 C5 C3 154.90(11) . . ?
C6 C5 C3 89.68(9) . . ?
C7 C6 C5 115.46(10) . . ?
C7 C6 C2 154.70(11) . . ?
C5 C6 C2 89.83(8) . . ?
C6 C7 C9 131.63(12) . . ?
C6 C7 S1 107.26(8) . . ?
C9 C7 S1 121.10(9) . . ?
C4 C8 H8A 109.5 . . ?
C4 C8 H8B 109.5 . . ?
H8A C8 H8B 109.5 . . ?
C4 C8 H8C 109.5 . . ?
H8A C8 H8C 109.5 . . ?
H8B C8 H8C 109.5 . . ?
C7 C9 H9A 109.5 . . ?
C7 C9 H9B 109.5 . . ?
H9A C9 H9B 109.5 . . ?
C7 C9 H9C 109.5 . . ?
H9A C9 H9C 109.5 . . ?
H9B C9 H9C 109.5 . . ?

loop_
_geom_bond_atom_site_label_1
_geom_bond_atom_site_label_2
_geom_bond_distance
_geom_bond_site_symmetry_2
_geom_bond_publ_flag
S1 C7 1.7686(13) . ?
S1 C4 1.7746(12) . ?
C1 C2 1.3889(15) . ?
C1 C3 1.3932(15) 3_657 ?
C1 H1 0.9500 . ?
C2 C3 1.4300(14) . ?
C2 C6 1.5008(15) . ?
C3 C1 1.3932(15) 3_657 ?
C3 C5 1.5023(15) . ?
C4 C5 1.3491(16) . ?
C4 C8 1.4960(16) . ?
C5 C6 1.4430(15) . ?
C6 C7 1.3527(15) . ?
C7 C9 1.4944(16) . ?
C8 H8A 0.9800 . ?
C8 H8B 0.9800 . ?
C8 H8C 0.9800 . ?
C9 H9A 0.9800 . ?
C9 H9B 0.9800 . ?
C9 H9C 0.9800 . ?

loop_
_geom_torsion_atom_site_label_1
_geom_torsion_atom_site_label_2
_geom_torsion_atom_site_label_3
_geom_torsion_atom_site_label_4
_geom_torsion
_geom_torsion_site_symmetry_1
_geom_torsion_site_symmetry_2
_geom_torsion_site_symmetry_3
_geom_torsion_site_symmetry_4
_geom_torsion_publ_flag
C3 C1 C2 C3 -0.35(17) 3_657 . . . ?
C3 C1 C2 C6 178.20(15) 3_657 . . . ?
C1 C2 C3 C1 0.39(19) . . . 3_657 ?
C6 C2 C3 C1 -178.79(11) . . . 3_657 ?
C1 C2 C3 C5 179.39(11) . . . . ?
C6 C2 C3 C5 0.20(8) . . . . ?
C7 S1 C4 C5 -1.46(9) . . . . ?
C7 S1 C4 C8 177.62(11) . . . . ?
C8 C4 C5 C6 -177.98(13) . . . . ?
S1 C4 C5 C6 0.96(13) . . . . ?
C8 C4 C5 C3 0.4(4) . . . . ?
S1 C4 C5 C3 179.4(2) . . . . ?
C1 C3 C5 C4 -0.3(4) 3_657 . . . ?
C2 C3 C5 C4 -178.8(2) . . . . ?
C1 C3 C5 C6 178.31(17) 3_657 . . . ?
C2 C3 C5 C6 -0.21(8) . . . . ?
C4 C5 C6 C7 0.26(15) . . . . ?
C3 C5 C6 C7 -179.07(10) . . . . ?
C4 C5 C6 C2 179.53(11) . . . . ?
C3 C5 C6 C2 0.20(8) . . . . ?
C1 C2 C6 C7 -0.6(4) . . . . ?
C3 C2 C6 C7 178.3(2) . . . . ?
C1 C2 C6 C5 -179.02(17) . . . . ?
C3 C2 C6 C5 -0.21(8) . . . . ?
C5 C6 C7 C9 177.64(12) . . . . ?
C2 C6 C7 C9 -0.7(3) . . . . ?
C5 C6 C7 S1 -1.33(12) . . . . ?
C2 C6 C7 S1 -179.6(2) . . . . ?
C4 S1 C7 C6 1.59(9) . . . . ?
C4 S1 C7 C9 -177.51(10) . . . . ?
